data_4326870
loop_
_publ_author_name
'Agnieszka Wojciechowska'
'Marek Daszkiewicz'
'Zbigniew Staszak'
'Agnieszka Trusz-Zdybek'
'Alina Bie\'nko'
'Andrzej Ozarowski'

_publ_section_title
;
 Synthesis, Crystal Structure, Spectroscopic, Magnetic, Theoretical, and
 Microbiological Studies of a Nickel(II) Complex ofl-Tyrosine and
 Imidazole, [Ni(Im)2(l-tyr)2].4H2O
;
_journal_name_full 'Inorganic Chemistry'
_journal_page_first 11532
_journal_page_last 11542
_journal_paper_doi 10.1021/ic201471f
_journal_volume 50
_journal_year 2011
_chemical_absolute_configuration rm
_chemical_formula_moiety 'C24 H28 N6 Ni O6, 4(H2 O)'
_chemical_formula_sum 'C24 H36 N6 Ni O10'
_chemical_formula_weight 627.30
_chemical_name_systematic
; 
 ? 
;
_space_group_IT_number 92
_symmetry_cell_setting tetragonal
_symmetry_space_group_name_Hall 'P 4abw 2nw'
_symmetry_space_group_name_H-M 'P 41 21 2'
_atom_sites_solution_hydrogens geom
_atom_sites_solution_primary direct
_atom_sites_solution_secondary difmap
_audit_creation_method SHELXL-97
_cell_angle_alpha 90.00
_cell_angle_beta 90.00
_cell_angle_gamma 90.00
_cell_formula_units_Z 4
_cell_length_a 9.3901(1)
_cell_length_b 9.3901(1)
_cell_length_c 32.1248(6)
_cell_measurement_reflns_used 2589
_cell_measurement_temperature 295(2)
_cell_measurement_theta_max 26.62
_cell_measurement_theta_min 2.89
_cell_volume 2832.57(7)
_computing_cell_refinement 'CrysAlis 1.171.32.6'
_computing_data_collection 'CrysAlis 1.171.32.6'
_computing_data_reduction 'CrysAlis 1.171.32.6'
_computing_structure_refinement 'SHELXL-97 (Sheldrick, 1997)'
_computing_structure_solution 'SHELXS-97 (Sheldrick, 1997)'
_diffrn_ambient_temperature 295(2)
_diffrn_detector_area_resol_mean '1024x1024 with blocks 2x2, 33.133pixel/mm'
_diffrn_measured_fraction_theta_full 0.998
_diffrn_measured_fraction_theta_max 0.998
_diffrn_measurement_device_type 'KUMA KM-4 with area CCD detector'
_diffrn_measurement_method \w-scan
_diffrn_radiation_monochromator graphite
_diffrn_radiation_source 'fine-focus sealed tube'
_diffrn_radiation_type MoK\a
_diffrn_radiation_wavelength 0.71073
_diffrn_reflns_av_R_equivalents 0.0390
_diffrn_reflns_av_sigmaI/netI 0.0195
_diffrn_reflns_limit_h_max 11
_diffrn_reflns_limit_h_min -11
_diffrn_reflns_limit_k_max 11
_diffrn_reflns_limit_k_min -11
_diffrn_reflns_limit_l_max 40
_diffrn_reflns_limit_l_min -40
_diffrn_reflns_number 39102
_diffrn_reflns_theta_full 26.61
_diffrn_reflns_theta_max 26.61
_diffrn_reflns_theta_min 2.89
_diffrn_standards_number 0
_exptl_absorpt_coefficient_mu 0.750
_exptl_absorpt_correction_T_max 0.774
_exptl_absorpt_correction_T_min 0.532
_exptl_absorpt_correction_type analytical
_exptl_absorpt_process_details 'CrysAlis 1.171.32.6'
_exptl_crystal_colour violet
_exptl_crystal_density_diffrn 1.471
_exptl_crystal_description prism
_exptl_crystal_F_000 1320
_exptl_crystal_size_max 0.44
_exptl_crystal_size_mid 0.40
_exptl_crystal_size_min 0.38
_refine_diff_density_max 0.176
_refine_diff_density_min -0.161
_refine_diff_density_rms 0.039
_refine_ls_abs_structure_details 'Flack H D (1983), Acta Cryst. A39, 876-881, 1368 pairs'
_refine_ls_abs_structure_Flack -0.019(13)
_refine_ls_extinction_method none
_refine_ls_goodness_of_fit_ref 1.095
_refine_ls_hydrogen_treatment refxyz
_refine_ls_matrix_type full
_refine_ls_number_parameters 187
_refine_ls_number_reflns 2972
_refine_ls_number_restraints 0
_refine_ls_restrained_S_all 1.095
_refine_ls_R_factor_all 0.0365
_refine_ls_R_factor_gt 0.0262
_refine_ls_shift/su_max <0.001
_refine_ls_shift/su_mean <0.001
_refine_ls_structure_factor_coef Fsqd
_refine_ls_weighting_details 'calc w=1/[\s^2^(Fo^2^)+(0.0318P)^2^+0.4673P] where P=(Fo^2^+2Fc^2^)/3'
_refine_ls_weighting_scheme calc
_refine_ls_wR_factor_gt 0.0573
_refine_ls_wR_factor_ref 0.0644
_reflns_number_gt 2589
_reflns_number_total 2972
_reflns_threshold_expression >2sigma(I)
_cod_data_source_file ic201471f_si_002.cif
_cod_data_source_block ni
_cod_database_code 4326870

loop_
_symmetry_equiv_pos_as_xyz
'x, y, z'
'-x, -y, z+1/2'
'-y+1/2, x+1/2, z+1/4'
'y+1/2, -x+1/2, z+3/4'
'-x+1/2, y+1/2, -z+1/4'
'x+1/2, -y+1/2, -z+3/4'
'y, x, -z'
'-y, -x, -z+1/2'

loop_
_atom_site_label
_atom_site_type_symbol
_atom_site_fract_x
_atom_site_fract_y
_atom_site_fract_z
_atom_site_U_iso_or_equiv
_atom_site_adp_type
_atom_site_occupancy
_atom_site_symmetry_multiplicity
_atom_site_calc_flag
_atom_site_refinement_flags
Ni Ni 0.07567(3) 0.07567(3) 0.0000 0.03129(10) Uani 1 2 d S
C1A C -0.2182(2) 0.0403(2) -0.02086(6) 0.0396(5) Uani 1 1 d .
O1A O -0.09734(16) 0.02086(15) -0.03763(4) 0.0412(3) Uani 1 1 d .
O2A O -0.33114(17) -0.01567(18) -0.03198(5) 0.0571(4) Uani 1 1 d .
C2A C -0.2262(2) 0.1410(2) 0.01691(6) 0.0368(5) Uani 1 1 d .
H2A H -0.2536 0.0831 0.0410 0.044 Uiso 1 1 calc R
N2A N -0.08429(18) 0.20231(17) 0.02604(5) 0.0352(4) Uani 1 1 d .
H2A1 H -0.0718 0.2078 0.0538 0.042 Uiso 1 1 calc R
H2A2 H -0.0789 0.2910 0.0155 0.042 Uiso 1 1 calc R
C3A C -0.3423(2) 0.2542(2) 0.01105(6) 0.0424(5) Uani 1 1 d .
H3A1 H -0.4329 0.2066 0.0069 0.051 Uiso 1 1 calc R
H3A2 H -0.3496 0.3099 0.0364 0.051 Uiso 1 1 calc R
C4A C -0.3166(2) 0.3539(2) -0.02499(6) 0.0364(5) Uani 1 1 d .
C5A C -0.2621(2) 0.4896(2) -0.01871(6) 0.0430(5) Uani 1 1 d .
H5A H -0.2394 0.5179 0.0082 0.052 Uiso 1 1 calc R
C6A C -0.2403(2) 0.5843(3) -0.05109(6) 0.0433(5) Uani 1 1 d .
H6A H -0.2036 0.6745 -0.0459 0.052 Uiso 1 1 calc R
C7A C -0.2738(2) 0.5430(2) -0.09135(6) 0.0382(5) Uani 1 1 d .
O7A O -0.25901(19) 0.63158(17) -0.12523(5) 0.0503(4) Uani 1 1 d .
H7A H -0.2204 0.7059 -0.1180 0.075 Uiso 1 1 calc R
C8A C -0.3261(2) 0.4082(2) -0.09844(6) 0.0419(5) Uani 1 1 d .
H8A H -0.3475 0.3796 -0.1254 0.050 Uiso 1 1 calc R
C9A C -0.3470(2) 0.3153(2) -0.06572(6) 0.0410(5) Uani 1 1 d .
H9A H -0.3822 0.2246 -0.0711 0.049 Uiso 1 1 calc R
N1B N 0.3986(2) 0.1455(2) 0.08918(5) 0.0477(5) Uani 1 1 d .
H1B H 0.4620 0.1165 0.1065 0.057 Uiso 1 1 calc R
C2B C 0.3146(2) 0.0627(3) 0.06542(6) 0.0413(5) Uani 1 1 d .
H2B H 0.3165 -0.0364 0.0655 0.050 Uiso 1 1 calc R
N3B N 0.22957(18) 0.14013(18) 0.04212(5) 0.0350(4) Uani 1 1 d .
C4B C 0.2630(2) 0.2787(2) 0.05197(6) 0.0449(5) Uani 1 1 d .
H4B H 0.2205 0.3586 0.0402 0.054 Uiso 1 1 calc R
C5B C 0.3654(3) 0.2819(3) 0.08094(7) 0.0487(6) Uani 1 1 d .
H5B H 0.4057 0.3625 0.0930 0.058 Uiso 1 1 calc R
O1W O 0.5978(2) 0.0496(2) 0.14713(5) 0.0703(5) Uani 1 1 d .
H1W1 H 0.5840 0.0991 0.1712 0.105 Uiso 1 1 d .
H2W1 H 0.5549 -0.0319 0.1540 0.105 Uiso 1 1 d .
O2W O 0.63611(17) 0.40031(18) 0.14019(5) 0.0543(4) Uani 1 1 d .
H1W2 H 0.5879 0.3971 0.1620 0.081 Uiso 1 1 d .
H2W2 H 0.6530 0.4854 0.1349 0.081 Uiso 1 1 d .

loop_
_atom_site_aniso_label
_atom_site_aniso_U_11
_atom_site_aniso_U_22
_atom_site_aniso_U_33
_atom_site_aniso_U_23
_atom_site_aniso_U_13
_atom_site_aniso_U_12
Ni 0.03241(12) 0.03241(12) 0.02906(16) 0.00142(11) -0.00142(11) 0.00101(17)
C1A 0.0395(12) 0.0402(13) 0.0392(10) 0.0097(9) -0.0065(9) -0.0063(9)
O1A 0.0414(9) 0.0456(8) 0.0366(7) -0.0062(6) -0.0047(6) -0.0011(7)
O2A 0.0491(10) 0.0645(11) 0.0577(10) -0.0004(8) -0.0081(8) -0.0239(9)
C2A 0.0342(11) 0.0466(12) 0.0296(10) 0.0065(9) 0.0013(8) -0.0020(9)
N2A 0.0373(9) 0.0379(9) 0.0303(8) -0.0011(7) -0.0045(8) 0.0019(8)
C3A 0.0310(11) 0.0601(14) 0.0360(11) 0.0012(9) 0.0046(8) 0.0049(10)
C4A 0.0262(10) 0.0470(13) 0.0360(10) -0.0006(9) 0.0013(8) 0.0092(9)
C5A 0.0463(13) 0.0504(13) 0.0324(10) -0.0074(10) -0.0050(9) 0.0061(11)
C6A 0.0489(13) 0.0383(11) 0.0426(11) -0.0067(10) -0.0051(9) -0.0004(11)
C7A 0.0383(11) 0.0390(13) 0.0374(10) 0.0004(9) -0.0026(9) 0.0085(9)
O7A 0.0706(12) 0.0398(9) 0.0405(8) 0.0046(7) -0.0083(8) -0.0030(8)
C8A 0.0491(12) 0.0434(13) 0.0331(10) -0.0045(9) -0.0071(9) 0.0030(10)
C9A 0.0413(13) 0.0403(12) 0.0415(11) -0.0030(9) -0.0049(9) -0.0006(10)
N1B 0.0377(11) 0.0680(13) 0.0375(9) -0.0068(9) -0.0077(8) 0.0056(9)
C2B 0.0436(12) 0.0438(12) 0.0366(10) -0.0043(10) -0.0036(9) 0.0062(11)
N3B 0.0368(9) 0.0360(9) 0.0322(8) -0.0002(7) -0.0045(7) 0.0013(8)
C4B 0.0518(14) 0.0399(13) 0.0431(11) 0.0012(10) -0.0040(11) -0.0059(10)
C5B 0.0485(13) 0.0524(14) 0.0454(12) -0.0073(11) -0.0002(10) -0.0131(11)
O1W 0.0825(14) 0.0733(13) 0.0552(10) -0.0090(9) -0.0102(9) 0.0175(11)
O2W 0.0526(10) 0.0585(11) 0.0518(9) 0.0037(8) 0.0083(7) 0.0048(8)

loop_
_atom_type_symbol
_atom_type_description
_atom_type_scat_dispersion_real
_atom_type_scat_dispersion_imag
_atom_type_scat_source
C C 0.0033 0.0016 'International Tables Vol C Tables 4.2.6.8 and 6.1.1.4'
H H 0.0000 0.0000 'International Tables Vol C Tables 4.2.6.8 and 6.1.1.4'
N N 0.0061 0.0033 'International Tables Vol C Tables 4.2.6.8 and 6.1.1.4'
O O 0.0106 0.0060 'International Tables Vol C Tables 4.2.6.8 and 6.1.1.4'
Ni Ni 0.3393 1.1124 'International Tables Vol C Tables 4.2.6.8 and 6.1.1.4'

loop_
_geom_angle_atom_site_label_1
_geom_angle_atom_site_label_2
_geom_angle_atom_site_label_3
_geom_angle
_geom_angle_site_symmetry_1
_geom_angle_site_symmetry_3
N3B Ni N3B 91.09(9) . 7
N3B Ni O1A 173.20(6) . .
N3B Ni O1A 91.21(6) 7 .
N3B Ni O1A 91.21(6) . 7
N3B Ni O1A 173.20(6) 7 7
O1A Ni O1A 87.24(8) . 7
N3B Ni N2A 94.22(6) . .
N3B Ni N2A 94.28(6) 7 .
O1A Ni N2A 79.22(6) . .
O1A Ni N2A 91.93(6) 7 .
N3B Ni N2A 94.28(6) . 7
N3B Ni N2A 94.22(6) 7 7
O1A Ni N2A 91.93(6) . 7
O1A Ni N2A 79.22(6) 7 7
N2A Ni N2A 167.85(10) . 7
O2A C1A O1A 125.7(2) . .
O2A C1A C2A 116.50(19) . .
O1A C1A C2A 117.81(17) . .
C1A O1A Ni 114.46(12) . .
N2A C2A C3A 113.20(17) . .
N2A C2A C1A 110.53(16) . .
C3A C2A C1A 111.33(17) . .
N2A C2A H2A 107.1 . .
C3A C2A H2A 107.1 . .
C1A C2A H2A 107.1 . .
C2A N2A Ni 110.24(12) . .
C2A N2A H2A1 109.6 . .
Ni N2A H2A1 109.6 . .
C2A N2A H2A2 109.6 . .
Ni N2A H2A2 109.6 . .
H2A1 N2A H2A2 108.1 . .
C4A C3A C2A 114.22(16) . .
C4A C3A H3A1 108.7 . .
C2A C3A H3A1 108.7 . .
C4A C3A H3A2 108.7 . .
C2A C3A H3A2 108.7 . .
H3A1 C3A H3A2 107.6 . .
C9A C4A C5A 116.94(19) . .
C9A C4A C3A 121.89(19) . .
C5A C4A C3A 121.17(18) . .
C6A C5A C4A 122.36(19) . .
C6A C5A H5A 118.8 . .
C4A C5A H5A 118.8 . .
C5A C6A C7A 119.2(2) . .
C5A C6A H6A 120.4 . .
C7A C6A H6A 120.4 . .
O7A C7A C8A 117.41(18) . .
O7A C7A C6A 123.1(2) . .
C8A C7A C6A 119.48(19) . .
C7A O7A H7A 109.5 . .
C7A C8A C9A 120.39(19) . .
C7A C8A H8A 119.8 . .
C9A C8A H8A 119.8 . .
C8A C9A C4A 121.6(2) . .
C8A C9A H9A 119.2 . .
C4A C9A H9A 119.2 . .
C5B N1B C2B 107.69(19) . .
C5B N1B H1B 126.2 . .
C2B N1B H1B 126.2 . .
N3B C2B N1B 111.0(2) . .
N3B C2B H2B 124.5 . .
N1B C2B H2B 124.5 . .
C2B N3B C4B 104.72(18) . .
C2B N3B Ni 129.39(15) . .
C4B N3B Ni 125.89(14) . .
C5B C4B N3B 110.2(2) . .
C5B C4B H4B 124.9 . .
N3B C4B H4B 124.9 . .
C4B C5B N1B 106.4(2) . .
C4B C5B H5B 126.8 . .
N1B C5B H5B 126.8 . .
H1W1 O1W H2W1 99.4 . .
H1W2 O2W H2W2 108.1 . .

loop_
_geom_bond_atom_site_label_1
_geom_bond_atom_site_label_2
_geom_bond_distance
_geom_bond_site_symmetry_2
Ni N3B 2.0703(16) .
Ni N3B 2.0703(16) 7
Ni O1A 2.0894(14) .
Ni O1A 2.0894(14) 7
Ni N2A 2.0905(16) .
Ni N2A 2.0905(16) 7
C1A O2A 1.236(3) .
C1A O1A 1.269(3) .
C1A C2A 1.540(3) .
C2A N2A 1.481(3) .
C2A C3A 1.535(3) .
C2A H2A 0.9800 .
N2A H2A1 0.9000 .
N2A H2A2 0.9000 .
C3A C4A 1.508(3) .
C3A H3A1 0.9700 .
C3A H3A2 0.9700 .
C4A C9A 1.388(3) .
C4A C5A 1.388(3) .
C5A C6A 1.383(3) .
C5A H5A 0.9300 .
C6A C7A 1.386(3) .
C6A H6A 0.9300 .
C7A O7A 1.377(2) .
C7A C8A 1.377(3) .
O7A H7A 0.8200 .
C8A C9A 1.380(3) .
C8A H8A 0.9300 .
C9A H9A 0.9300 .
N1B C5B 1.344(3) .
N1B C2B 1.345(3) .
N1B H1B 0.8600 .
C2B N3B 1.314(3) .
C2B H2B 0.9300 .
N3B C4B 1.375(3) .
C4B C5B 1.339(3) .
C4B H4B 0.9300 .
C5B H5B 0.9300 .
O1W H1W1 0.9128 .
O1W H2W1 0.8915 .
O2W H1W2 0.8341 .
O2W H2W2 0.8321 .

loop_
_geom_hbond_atom_site_label_D
_geom_hbond_atom_site_label_H
_geom_hbond_atom_site_label_A
_geom_hbond_distance_DH
_geom_hbond_distance_HA
_geom_hbond_distance_DA
_geom_hbond_angle_DHA
_geom_hbond_site_symmetry_A
N2A H2A1 O7A 0.90 2.37 3.223(2) 158.4 3
O7A H7A O2W 0.82 1.89 2.691(2) 167.1 4_464
N1B H1B O1W 0.86 1.93 2.789(3) 177.5 .
O1W H1W1 O2A 0.91 1.76 2.653(2) 165.0 3
O1W H2W1 O7A 0.89 2.43 2.999(3) 121.7 7
O2W H1W2 O1A 0.83 1.91 2.748(2) 176.3 3
O2W H2W2 O7A 0.83 2.43 3.235(2) 163.6 7_565
O2W H2W2 O1W 0.83 2.63 3.105(2) 118.1 5_655

loop_
_geom_torsion_atom_site_label_1
_geom_torsion_atom_site_label_2
_geom_torsion_atom_site_label_3
_geom_torsion_atom_site_label_4
_geom_torsion
_geom_torsion_site_symmetry_1
O2A C1A O1A Ni -160.58(17) .
C2A C1A O1A Ni 18.8(2) .
N3B Ni O1A C1A -118.19(14) 7
O1A Ni O1A C1A 68.43(13) 7
N2A Ni O1A C1A -24.07(14) .
N2A Ni O1A C1A 147.54(14) 7
O2A C1A C2A N2A -178.76(17) .
O1A C1A C2A N2A 1.8(2) .
O2A C1A C2A C3A -52.0(2) .
O1A C1A C2A C3A 128.5(2) .
C3A C2A N2A Ni -146.52(13) .
C1A C2A N2A Ni -20.85(18) .
N3B Ni N2A C2A -154.68(12) .
N3B Ni N2A C2A 113.91(12) 7
O1A Ni N2A C2A 23.49(12) .
O1A Ni N2A C2A -63.33(12) 7
N2A Ni N2A C2A -20.38(11) 7
N2A C2A C3A C4A 61.9(2) .
C1A C2A C3A C4A -63.4(2) .
C2A C3A C4A C9A 79.9(2) .
C2A C3A C4A C5A -100.6(2) .
C9A C4A C5A C6A 0.9(3) .
C3A C4A C5A C6A -178.6(2) .
C4A C5A C6A C7A 0.0(3) .
C5A C6A C7A O7A 178.3(2) .
C5A C6A C7A C8A -0.9(3) .
O7A C7A C8A C9A -178.4(2) .
C6A C7A C8A C9A 0.9(3) .
C7A C8A C9A C4A 0.1(3) .
C5A C4A C9A C8A -1.0(3) .
C3A C4A C9A C8A 178.5(2) .
C5B N1B C2B N3B 0.4(2) .
N1B C2B N3B C4B 0.1(2) .
N1B C2B N3B Ni -179.16(13) .
N3B Ni N3B C2B -137.4(2) 7
O1A Ni N3B C2B 36.18(18) 7
N2A Ni N3B C2B 128.21(18) .
N2A Ni N3B C2B -43.10(18) 7
N3B Ni N3B C4B 43.46(15) 7
O1A Ni N3B C4B -142.94(17) 7
N2A Ni N3B C4B -50.91(17) .
N2A Ni N3B C4B 137.78(17) 7
C2B N3B C4B C5B -0.5(2) .
Ni N3B C4B C5B 178.76(14) .
N3B C4B C5B N1B 0.8(3) .
C2B N1B C5B C4B -0.7(2) .
